data_7224101
loop_
_publ_author_name
'Gao, Chen'
'Yang, Qian'
'Wang, Bing-Wu'
'Wang, Zhe-Ming'
'Gao, Song'

_publ_section_title
;
 Evaporable lanthanide single-ion magnet
;
_journal_issue 22
_journal_name_full CrystEngComm
_journal_page_first 4165
_journal_paper_doi 10.1039/C5CE02571K
_journal_volume 18
_journal_year 2016
_chemical_formula_sum 'C40 H38 Dy F21 N2 O6'
_chemical_formula_weight 1204.22
_chemical_name_systematic
tris-(1,1,1,2,2,3,3-heptafluoro-7,7-dimethyl-4,6-octadionato-O,O')-(2,2'-bipyridine-N,N')-Dysprosium(III)
_space_group_IT_number 14
_symmetry_cell_setting monoclinic
_symmetry_space_group_name_Hall '-P 2ybc'
_symmetry_space_group_name_H-M 'P 1 21/c 1'
_atom_sites_solution_hydrogens geom
_atom_sites_solution_primary direct
_atom_sites_solution_secondary difmap
_audit_creation_method SHELXL-97
_audit_update_record
;
2016-01-29 deposited with the CCDC.
2016-02-02 downloaded from the CCDC.
;
_cell_angle_alpha 90.00
_cell_angle_beta 108.986(4)
_cell_angle_gamma 90.00
_cell_formula_units_Z 4
_cell_length_a 13.6094(4)
_cell_length_b 20.4337(5)
_cell_length_c 17.9312(6)
_cell_measurement_reflns_used 12419
_cell_measurement_temperature 180(2)
_cell_measurement_theta_max 28.4110
_cell_measurement_theta_min 3.2130
_cell_volume 4715.2(3)
_computing_structure_refinement 'SHELXL-97 (Sheldrick, 1997)'
_computing_structure_solution 'SHELXS-97 (Sheldrick, 1990)'
_diffrn_ambient_temperature 180(2)
_diffrn_measured_fraction_theta_full 0.983
_diffrn_measured_fraction_theta_max 0.983
_diffrn_measurement_device_type 'SuperNova, Dual, Cu at zero, Atlas'
_diffrn_radiation_monochromator mirror
_diffrn_radiation_source 'SuperNova (Mo) X-ray Source'
_diffrn_radiation_type MoK\a
_diffrn_radiation_wavelength 0.71073
_diffrn_reflns_av_R_equivalents 0.0357
_diffrn_reflns_av_sigmaI/netI 0.0386
_diffrn_reflns_limit_h_max 16
_diffrn_reflns_limit_h_min -16
_diffrn_reflns_limit_k_max 25
_diffrn_reflns_limit_k_min -20
_diffrn_reflns_limit_l_max 22
_diffrn_reflns_limit_l_min -21
_diffrn_reflns_number 27681
_diffrn_reflns_theta_full 26.02
_diffrn_reflns_theta_max 26.02
_diffrn_reflns_theta_min 3.41
_exptl_absorpt_coefficient_mu 1.714
_exptl_crystal_colour 'light yellow'
_exptl_crystal_density_diffrn 1.696
_exptl_crystal_density_method 'not measured'
_exptl_crystal_description block
_exptl_crystal_F_000 2380
_exptl_crystal_preparation 'Magnetic properties'
_exptl_crystal_recrystallization_method 'Re-crystallisation from solvent: methanol'
_exptl_crystal_size_max 0.2
_exptl_crystal_size_mid 0.2
_exptl_crystal_size_min 0.2
_refine_diff_density_max 1.737
_refine_diff_density_min -0.797
_refine_diff_density_rms 0.109
_refine_ls_extinction_method none
_refine_ls_goodness_of_fit_ref 1.059
_refine_ls_hydrogen_treatment mixed
_refine_ls_matrix_type full
_refine_ls_number_parameters 640
_refine_ls_number_reflns 9130
_refine_ls_number_restraints 38
_refine_ls_restrained_S_all 1.070
_refine_ls_R_factor_all 0.0581
_refine_ls_R_factor_gt 0.0443
_refine_ls_shift/su_max 0.002
_refine_ls_shift/su_mean 0.000
_refine_ls_structure_factor_coef Fsqd
_refine_ls_weighting_details 'calc w=1/[\s^2^(Fo^2^)+(0.0537P)^2^+14.5947P] where P=(Fo^2^+2Fc^2^)/3'
_refine_ls_weighting_scheme calc
_refine_ls_wR_factor_gt 0.1105
_refine_ls_wR_factor_ref 0.1220
_reflns_number_gt 7462
_reflns_number_total 9130
_reflns_threshold_expression >2sigma(I)
_cod_data_source_file c5ce02571k2.cif
_cod_data_source_block 1
_cod_depositor_comments
;
The following automatic conversions were performed:

'_symmetry_cell_setting' value 'Monoclinic' changed to 'monoclinic'
according to
/usr/data/users/saulius/crontab/automatic-downloads/rss-feeds/RSC/lib/dictionaries/cif_core.dic
dictionary named 'cif_core.dic' version 2.4.2 from 2011-04-26.

Automatic conversion script
Id: cif_fix_values 4268 2015-11-12 08:31:59Z antanas 

 Adding full bibliography for 7224101--7224102.cif.
;
_cod_original_cell_volume 4715.2(2)
_cod_original_sg_symbol_H-M 'P2(1)/c  '
_cod_database_code 7224101

loop_
_symmetry_equiv_pos_as_xyz
'x, y, z'
'-x, y+1/2, -z+1/2'
'-x, -y, -z'
'x, -y-1/2, z-1/2'

loop_
_atom_site_label
_atom_site_type_symbol
_atom_site_fract_x
_atom_site_fract_y
_atom_site_fract_z
_atom_site_U_iso_or_equiv
_atom_site_adp_type
_atom_site_occupancy
_atom_site_symmetry_multiplicity
_atom_site_calc_flag
_atom_site_refinement_flags
Dy1 Dy 0.244823(17) 0.511338(11) 0.269538(13) 0.02999(9) Uani 1 1 d .
O4 O 0.2283(3) 0.52897(18) 0.3933(2) 0.0387(8) Uani 1 1 d .
O2 O 0.0691(3) 0.50309(18) 0.2488(2) 0.0391(8) Uani 1 1 d .
N2 N 0.2416(3) 0.3976(2) 0.3265(2) 0.0376(10) Uani 1 1 d .
O1 O 0.1704(3) 0.44625(18) 0.1579(2) 0.0398(8) Uani 1 1 d .
O3 O 0.4007(3) 0.55125(18) 0.3503(2) 0.0419(9) Uani 1 1 d .
F1 F -0.0897(3) 0.4606(2) 0.2983(2) 0.0680(11) Uani 1 1 d .
F2 F 0.5727(3) 0.5994(2) 0.3191(2) 0.0759(12) Uani 1 1 d .
F3 F -0.1822(3) 0.43778(19) 0.1791(3) 0.0707(11) Uani 1 1 d .
F4 F 0.4803(3) 0.6830(2) 0.3285(3) 0.0813(13) Uani 1 1 d .
F5 F 0.6046(3) 0.5653(2) 0.4654(3) 0.0800(13) Uani 1 1 d .
C15 C 0.2710(4) 0.5647(3) 0.4509(3) 0.0408(12) Uani 1 1 d .
C22 C -0.0044(4) 0.4683(3) 0.2035(3) 0.0372(11) Uani 1 1 d .
N1 N 0.3843(3) 0.4321(2) 0.2600(3) 0.0378(10) Uani 1 1 d .
C6 C 0.3038(4) 0.3497(2) 0.3157(3) 0.0405(12) Uani 1 1 d .
C16 C 0.2128(5) 0.5749(3) 0.5112(3) 0.0541(15) Uani 1 1 d .
C24 C -0.1477(5) 0.5468(3) 0.2108(5) 0.0639(19) Uani 1 1 d .
F6 F 0.5518(3) 0.6580(2) 0.4941(2) 0.0878(15) Uani 1 1 d .
C8 C 0.2189(6) 0.2714(3) 0.3711(4) 0.0632(18) Uani 1 1 d .
H8 H 0.2109 0.2277 0.3862 0.076 Uiso 1 1 calc R
C10 C 0.1710(4) 0.3833(3) 0.3601(3) 0.0462(13) Uani 1 1 d .
H10 H 0.1283 0.4174 0.3686 0.055 Uiso 1 1 calc R
F7 F -0.2837(4) 0.5280(3) 0.2575(4) 0.118(2) Uani 1 1 d .
C19 C 0.0834(5) 0.3747(3) 0.0519(4) 0.0531(15) Uani 1 1 d .
C23 C -0.1053(4) 0.4770(3) 0.2229(4) 0.0443(13) Uani 1 1 d .
C20 C 0.0869(5) 0.4187(3) 0.1217(3) 0.0432(13) Uani 1 1 d .
C12 C 0.5344(4) 0.6130(3) 0.4360(3) 0.0469(13) Uani 1 1 d .
C14 C 0.3673(4) 0.5955(3) 0.4624(3) 0.0432(12) Uani 1 1 d .
H14 H 0.3936 0.6246 0.5056 0.052 Uiso 1 1 calc R
C13 C 0.4241(4) 0.5846(3) 0.4129(3) 0.0371(11) Uani 1 1 d .
C21 C -0.0039(4) 0.4274(3) 0.1435(3) 0.0444(13) Uani 1 1 d .
H21 H -0.0654 0.4042 0.1157 0.053 Uiso 1 1 calc R
C5 C 0.3831(4) 0.3687(3) 0.2798(3) 0.0396(12) Uani 1 1 d .
C2 C 0.5264(5) 0.4097(3) 0.2129(4) 0.0589(17) Uani 1 1 d .
H2 H 0.5751 0.4256 0.1895 0.071 Uiso 1 1 calc R
C9 C 0.1569(5) 0.3200(3) 0.3836(4) 0.0581(17) Uani 1 1 d .
H9 H 0.1056 0.3108 0.4076 0.070 Uiso 1 1 calc R
C7 C 0.2924(5) 0.2858(3) 0.3368(4) 0.0545(15) Uani 1 1 d .
H7 H 0.3352 0.2522 0.3275 0.065 Uiso 1 1 calc R
C3 C 0.5248(5) 0.3455(4) 0.2326(5) 0.070(2) Uani 1 1 d .
H3 H 0.5721 0.3154 0.2224 0.084 Uiso 1 1 calc R
C11 C 0.5599(4) 0.6451(3) 0.3683(4) 0.0499(14) Uani 1 1 d .
C4 C 0.4541(5) 0.3249(3) 0.2674(4) 0.0607(17) Uani 1 1 d .
H4 H 0.4538 0.2805 0.2830 0.073 Uiso 1 1 calc R
C17 C 0.2874(7) 0.5814(4) 0.5944(4) 0.078(2) Uani 1 1 d .
H17A H 0.3255 0.6227 0.5995 0.118 Uiso 1 1 calc R
H17B H 0.3365 0.5448 0.6059 0.118 Uiso 1 1 calc R
H17C H 0.2484 0.5809 0.6317 0.118 Uiso 1 1 calc R
F8 F -0.2775(4) 0.6218(2) 0.2060(4) 0.1059(18) Uani 1 1 d .
C1 C 0.4550(4) 0.4511(3) 0.2282(4) 0.0472(13) Uani 1 1 d .
H1 H 0.4566 0.4960 0.2150 0.057 Uiso 1 1 calc R
C25 C -0.2535(6) 0.5596(4) 0.2117(7) 0.086(3) Uani 1 1 d .
C18 C 0.1893(6) 0.3714(4) 0.0416(4) 0.080(2) Uani 1 1 d .
H18A H 0.2122 0.4157 0.0342 0.120 Uiso 1 1 calc R
H18B H 0.1852 0.3447 -0.0047 0.120 Uiso 1 1 calc R
H18C H 0.2392 0.3518 0.0886 0.120 Uiso 1 1 calc R
O6 O 0.1967(3) 0.62055(17) 0.2629(2) 0.0402(8) Uani 1 1 d .
O5 O 0.2936(3) 0.55968(18) 0.1697(2) 0.0451(9) Uani 1 1 d .
F9 F -0.1238(5) 0.5777(3) 0.1565(4) 0.131(3) Uani 1 1 d .
C28 C 0.1990(4) 0.6708(3) 0.2247(3) 0.0398(12) Uani 1 1 d .
F10 F -0.0886(4) 0.5813(3) 0.2806(4) 0.1125(19) Uani 1 1 d .
C29 C 0.1548(4) 0.7330(3) 0.2494(4) 0.0444(13) Uani 1 1 d .
C27 C 0.2408(5) 0.6713(3) 0.1620(4) 0.0532(15) Uani 1 1 d .
H27 H 0.2415 0.7113 0.1351 0.064 Uiso 1 1 calc R
C26 C 0.2803(5) 0.6160(3) 0.1385(4) 0.0546(15) Uani 1 1 d .
C31 C 0.0045(6) 0.4037(5) -0.0233(4) 0.080(2) Uani 1 1 d .
H31A H -0.0635 0.4075 -0.0160 0.120 Uiso 1 1 calc R
H31B H -0.0010 0.3749 -0.0682 0.120 Uiso 1 1 calc R
H31C H 0.0281 0.4471 -0.0334 0.120 Uiso 1 1 calc R
C30 C 0.1431(8) 0.5161(5) 0.5087(6) 0.107(4) Uani 1 1 d .
H30A H 0.1831 0.4757 0.5118 0.161 Uiso 1 1 calc R
H30B H 0.0846 0.5166 0.4593 0.161 Uiso 1 1 calc R
H30C H 0.1167 0.5180 0.5534 0.161 Uiso 1 1 calc R
F11 F 0.7396(3) 0.6550(3) 0.4350(3) 0.0932(15) Uani 1 1 d .
F12 F 0.6781(3) 0.7059(3) 0.3269(3) 0.0900(14) Uani 1 1 d .
F13 F 0.2941(5) 0.5656(3) 0.0221(3) 0.110(2) Uani 1 1 d .
F14 F 0.2610(4) 0.6662(3) 0.0131(3) 0.109(2) Uani 1 1 d .
F15 F 0.6476(5) 0.7406(3) 0.4291(4) 0.1124(19) Uani 1 1 d .
C38 C 0.2290(5) 0.7527(4) 0.3304(4) 0.0653(18) Uani 1 1 d .
H38A H 0.2966 0.7644 0.3259 0.098 Uiso 1 1 calc R
H38B H 0.2374 0.7160 0.3672 0.098 Uiso 1 1 calc R
H38C H 0.2003 0.7905 0.3501 0.098 Uiso 1 1 calc R
C39 C 0.0477(5) 0.7158(3) 0.2549(5) 0.0638(18) Uani 1 1 d .
H39A H 0.0212 0.7529 0.2773 0.096 Uiso 1 1 calc R
H39B H 0.0537 0.6774 0.2888 0.096 Uiso 1 1 calc R
H39C H -0.0004 0.7061 0.2021 0.096 Uiso 1 1 calc R
C33 C 0.3132(6) 0.6212(4) 0.0634(4) 0.0627(17) Uani 1 1 d .
F16 F 0.4817(4) 0.5966(5) 0.1352(4) 0.185(4) Uani 1 1 d DU
F18 F -0.3164(5) 0.5345(4) 0.1364(5) 0.162(3) Uani 1 1 d .
C40 C 0.6583(6) 0.6879(4) 0.3913(4) 0.0666(19) Uani 1 1 d .
C37 C 0.1429(6) 0.7886(3) 0.1909(5) 0.074(2) Uani 1 1 d .
H37A H 0.2117 0.8026 0.1908 0.111 Uiso 1 1 calc R
H37B H 0.1075 0.8254 0.2062 0.111 Uiso 1 1 calc R
H37C H 0.1019 0.7737 0.1380 0.111 Uiso 1 1 calc R
F19 F 0.4419(6) 0.6945(4) 0.1157(6) 0.188(4) Uani 1 1 d DU
C34 C 0.4253(6) 0.6347(4) 0.0816(5) 0.078(2) Uani 1 1 d D
C36 C 0.1519(9) 0.6383(6) 0.4879(6) 0.132(5) Uani 1 1 d .
H36A H 0.1091 0.6453 0.5218 0.197 Uiso 1 1 calc R
H36B H 0.1070 0.6355 0.4327 0.197 Uiso 1 1 calc R
H36C H 0.2004 0.6749 0.4940 0.197 Uiso 1 1 calc R
C32 C 0.0489(11) 0.3061(4) 0.0681(7) 0.128(5) Uani 1 1 d .
H32A H 0.0964 0.2898 0.1183 0.192 Uiso 1 1 calc R
H32B H 0.0502 0.2764 0.0254 0.192 Uiso 1 1 calc R
H32C H -0.0217 0.3082 0.0708 0.192 Uiso 1 1 calc R
F22 F 0.5660(5) 0.6543(4) 0.0365(4) 0.150(3) Uani 1 1 d DU
F20 F 0.4172(5) 0.6642(7) -0.0452(5) 0.246(6) Uani 1 1 d DU
C41 C 0.4712(7) 0.6409(6) 0.0160(5) 0.094(3) Uani 1 1 d D
F21 F 0.4759(9) 0.5798(6) -0.0100(6) 0.233(6) Uani 1 1 d DU

loop_
_atom_site_aniso_label
_atom_site_aniso_U_11
_atom_site_aniso_U_22
_atom_site_aniso_U_33
_atom_site_aniso_U_23
_atom_site_aniso_U_13
_atom_site_aniso_U_12
Dy1 0.03585(14) 0.02664(14) 0.03053(14) -0.00256(9) 0.01498(10) -0.00105(9)
O4 0.045(2) 0.046(2) 0.0302(18) -0.0047(16) 0.0181(16) -0.0068(17)
O2 0.0355(19) 0.047(2) 0.036(2) -0.0074(16) 0.0131(16) 0.0010(16)
N2 0.043(2) 0.036(2) 0.032(2) -0.0011(18) 0.0087(19) -0.0070(19)
O1 0.0413(19) 0.044(2) 0.0341(19) -0.0116(16) 0.0121(16) -0.0012(17)
O3 0.0370(18) 0.047(2) 0.045(2) -0.0140(17) 0.0183(16) -0.0063(16)
F1 0.061(2) 0.095(3) 0.059(2) 0.026(2) 0.0361(19) 0.015(2)
F2 0.066(2) 0.101(3) 0.071(3) -0.029(2) 0.036(2) -0.027(2)
F3 0.048(2) 0.066(2) 0.099(3) -0.028(2) 0.026(2) -0.0147(18)
F4 0.060(2) 0.075(3) 0.098(3) 0.044(2) 0.011(2) 0.002(2)
F5 0.045(2) 0.086(3) 0.097(3) 0.042(2) 0.006(2) 0.008(2)
C15 0.052(3) 0.042(3) 0.033(3) 0.000(2) 0.020(2) 0.003(2)
C22 0.039(3) 0.033(3) 0.040(3) 0.002(2) 0.013(2) 0.002(2)
N1 0.037(2) 0.033(2) 0.042(2) -0.0050(19) 0.0113(19) -0.0007(18)
C6 0.045(3) 0.030(3) 0.036(3) -0.004(2) -0.001(2) -0.002(2)
C16 0.063(4) 0.065(4) 0.039(3) -0.007(3) 0.024(3) -0.002(3)
C24 0.068(4) 0.046(4) 0.095(5) 0.008(4) 0.051(4) 0.001(3)
F6 0.088(3) 0.118(4) 0.061(2) -0.046(2) 0.029(2) -0.057(3)
C8 0.078(5) 0.038(3) 0.067(4) 0.006(3) 0.016(4) -0.009(3)
C10 0.050(3) 0.048(3) 0.041(3) 0.002(3) 0.016(3) -0.010(3)
F7 0.108(4) 0.090(4) 0.202(7) 0.047(4) 0.116(5) 0.025(3)
C19 0.061(4) 0.056(4) 0.043(3) -0.018(3) 0.019(3) -0.001(3)
C23 0.043(3) 0.040(3) 0.051(3) -0.003(2) 0.016(3) -0.003(2)
C20 0.056(3) 0.035(3) 0.040(3) -0.002(2) 0.017(3) 0.004(3)
C12 0.046(3) 0.049(3) 0.039(3) -0.004(3) 0.004(2) -0.003(3)
C14 0.051(3) 0.044(3) 0.033(3) -0.008(2) 0.010(2) -0.006(3)
C13 0.037(3) 0.034(3) 0.039(3) 0.001(2) 0.010(2) -0.003(2)
C21 0.043(3) 0.042(3) 0.047(3) -0.008(2) 0.014(3) -0.001(2)
C5 0.039(3) 0.034(3) 0.039(3) -0.006(2) 0.003(2) -0.001(2)
C2 0.043(3) 0.062(4) 0.074(4) -0.020(3) 0.022(3) -0.001(3)
C9 0.063(4) 0.066(4) 0.046(3) 0.006(3) 0.018(3) -0.023(3)
C7 0.067(4) 0.034(3) 0.057(4) 0.006(3) 0.012(3) -0.002(3)
C3 0.052(4) 0.062(4) 0.104(6) -0.018(4) 0.036(4) 0.009(3)
C11 0.045(3) 0.045(3) 0.056(4) 0.001(3) 0.012(3) -0.006(3)
C4 0.059(4) 0.039(3) 0.079(5) -0.008(3) 0.015(3) 0.009(3)
C17 0.100(6) 0.098(6) 0.047(4) -0.010(4) 0.037(4) -0.013(5)
F8 0.096(3) 0.064(3) 0.179(5) 0.022(3) 0.074(4) 0.031(3)
C1 0.046(3) 0.043(3) 0.058(4) -0.006(3) 0.024(3) -0.002(3)
C25 0.067(5) 0.064(5) 0.139(8) 0.028(5) 0.052(6) 0.024(4)
C18 0.081(5) 0.102(6) 0.060(4) -0.028(4) 0.027(4) 0.026(5)
O6 0.056(2) 0.0302(19) 0.042(2) 0.0029(15) 0.0265(18) 0.0041(16)
O5 0.063(2) 0.036(2) 0.046(2) 0.0075(17) 0.0328(19) 0.0032(18)
F9 0.151(5) 0.104(4) 0.193(6) 0.096(4) 0.134(5) 0.074(4)
C28 0.041(3) 0.032(3) 0.045(3) -0.001(2) 0.011(2) -0.003(2)
F10 0.080(3) 0.077(3) 0.173(6) -0.039(4) 0.032(3) -0.006(3)
C29 0.046(3) 0.030(3) 0.058(4) 0.002(2) 0.017(3) 0.003(2)
C27 0.064(4) 0.043(3) 0.061(4) 0.011(3) 0.032(3) 0.006(3)
C26 0.059(4) 0.062(4) 0.049(4) 0.006(3) 0.026(3) 0.002(3)
C31 0.067(4) 0.129(7) 0.038(4) -0.024(4) 0.010(3) -0.001(5)
C30 0.113(7) 0.150(9) 0.093(7) -0.054(6) 0.081(6) -0.069(6)
F11 0.054(2) 0.123(4) 0.086(3) 0.026(3) -0.001(2) -0.026(3)
F12 0.073(3) 0.117(4) 0.080(3) 0.027(3) 0.026(2) -0.028(3)
F13 0.157(5) 0.122(4) 0.074(3) -0.051(3) 0.069(3) -0.077(4)
F14 0.093(3) 0.173(5) 0.073(3) 0.067(3) 0.041(3) 0.056(3)
F15 0.135(5) 0.074(3) 0.142(5) -0.037(3) 0.065(4) -0.058(3)
C38 0.070(4) 0.055(4) 0.066(4) -0.019(3) 0.015(4) -0.007(3)
C39 0.059(4) 0.054(4) 0.084(5) 0.000(3) 0.031(4) 0.009(3)
C33 0.070(4) 0.072(5) 0.045(4) 0.006(3) 0.016(3) -0.005(4)
F16 0.057(3) 0.353(12) 0.153(6) 0.172(7) 0.046(3) 0.050(5)
F18 0.087(4) 0.155(6) 0.195(8) -0.002(6) -0.022(5) 0.023(4)
C40 0.064(4) 0.073(5) 0.059(4) 0.010(4) 0.014(4) -0.017(4)
C37 0.092(5) 0.045(4) 0.091(6) 0.014(4) 0.038(5) 0.013(4)
F19 0.174(7) 0.202(8) 0.240(9) -0.144(7) 0.137(7) -0.126(6)
C34 0.076(5) 0.090(6) 0.070(5) 0.018(5) 0.027(4) 0.005(4)
C36 0.170(10) 0.166(11) 0.100(7) 0.053(7) 0.100(8) 0.105(9)
C32 0.246(14) 0.048(5) 0.130(9) -0.037(5) 0.118(10) -0.022(7)
F22 0.095(4) 0.254(9) 0.119(5) 0.050(5) 0.057(4) -0.008(5)
F20 0.126(5) 0.474(16) 0.188(7) 0.240(10) 0.119(5) 0.147(8)
C41 0.085(6) 0.142(9) 0.065(5) 0.017(6) 0.039(5) -0.001(6)
F21 0.273(12) 0.273(12) 0.247(11) -0.103(9) 0.213(10) -0.084(10)

loop_
_atom_type_symbol
_atom_type_description
_atom_type_scat_dispersion_real
_atom_type_scat_dispersion_imag
_atom_type_scat_source
C C 0.0033 0.0016 'International Tables Vol C Tables 4.2.6.8 and 6.1.1.4'
H H 0.0000 0.0000 'International Tables Vol C Tables 4.2.6.8 and 6.1.1.4'
N N 0.0061 0.0033 'International Tables Vol C Tables 4.2.6.8 and 6.1.1.4'
O O 0.0106 0.0060 'International Tables Vol C Tables 4.2.6.8 and 6.1.1.4'
F F 0.0171 0.0103 'International Tables Vol C Tables 4.2.6.8 and 6.1.1.4'
Dy Dy -0.1892 4.4098 'International Tables Vol C Tables 4.2.6.8 and 6.1.1.4'

loop_
_geom_angle_atom_site_label_1
_geom_angle_atom_site_label_2
_geom_angle_atom_site_label_3
_geom_angle
O3 Dy1 O2 145.66(12)
O3 Dy1 O6 82.97(14)
O2 Dy1 O6 78.53(13)
O3 Dy1 O5 84.14(14)
O2 Dy1 O5 116.69(14)
O6 Dy1 O5 72.43(12)
O3 Dy1 O4 72.52(12)
O2 Dy1 O4 75.40(13)
O6 Dy1 O4 77.68(13)
O5 Dy1 O4 143.96(13)
O3 Dy1 O1 142.73(12)
O2 Dy1 O1 71.52(12)
O6 Dy1 O1 117.82(13)
O5 Dy1 O1 74.65(13)
O4 Dy1 O1 138.85(12)
O3 Dy1 N1 73.24(13)
O2 Dy1 N1 134.52(13)
O6 Dy1 N1 144.51(13)
O5 Dy1 N1 79.17(13)
O4 Dy1 N1 117.89(14)
O1 Dy1 N1 72.90(13)
O3 Dy1 N2 101.80(14)
O2 Dy1 N2 81.09(13)
O6 Dy1 N2 149.13(13)
O5 Dy1 N2 138.10(13)
O4 Dy1 N2 74.89(13)
O1 Dy1 N2 76.43(13)
N1 Dy1 N2 63.65(14)
C15 O4 Dy1 135.9(3)
C22 O2 Dy1 134.4(3)
C10 N2 C6 119.1(5)
C10 N2 Dy1 119.7(4)
C6 N2 Dy1 120.8(3)
C20 O1 Dy1 140.4(3)
C13 O3 Dy1 131.9(3)
O4 C15 C14 123.1(5)
O4 C15 C16 116.9(5)
C14 C15 C16 120.1(5)
O2 C22 C21 129.6(5)
O2 C22 C23 111.4(4)
C21 C22 C23 119.0(5)
C1 N1 C5 117.8(5)
C1 N1 Dy1 120.4(4)
C5 N1 Dy1 121.6(3)
N2 C6 C7 121.0(5)
N2 C6 C5 117.0(5)
C7 C6 C5 122.1(5)
C17 C16 C30 108.1(7)
C17 C16 C36 109.1(7)
C30 C16 C36 112.7(8)
C17 C16 C15 111.6(5)
C30 C16 C15 109.2(5)
C36 C16 C15 106.2(5)
F9 C24 F10 102.2(6)
F9 C24 C25 114.3(7)
F10 C24 C25 100.1(7)
F9 C24 C23 112.8(5)
F10 C24 C23 104.9(6)
C25 C24 C23 119.4(6)
C7 C8 C9 119.9(6)
N2 C10 C9 122.4(6)
C18 C19 C20 110.4(5)
C18 C19 C32 110.1(7)
C20 C19 C32 108.2(5)
C18 C19 C31 109.2(6)
C20 C19 C31 108.5(5)
C32 C19 C31 110.3(7)
F1 C23 F3 106.0(5)
F1 C23 C24 107.7(5)
F3 C23 C24 106.6(5)
F1 C23 C22 109.9(5)
F3 C23 C22 112.5(5)
C24 C23 C22 113.7(5)
O1 C20 C21 121.9(5)
O1 C20 C19 118.2(5)
C21 C20 C19 119.9(5)
F5 C12 F6 105.5(5)
F5 C12 C11 107.9(5)
F6 C12 C11 107.1(5)
F5 C12 C13 109.9(5)
F6 C12 C13 112.1(5)
C11 C12 C13 113.9(5)
C13 C14 C15 121.8(5)
O3 C13 C14 129.0(5)
O3 C13 C12 112.8(4)
C14 C13 C12 118.1(5)
C22 C21 C20 121.4(5)
N1 C5 C4 120.8(5)
N1 C5 C6 116.1(5)
C4 C5 C6 123.1(5)
C3 C2 C1 117.9(6)
C8 C9 C10 118.1(6)
C8 C7 C6 119.4(6)
C2 C3 C4 119.1(6)
F2 C11 F4 108.1(5)
F2 C11 C12 109.9(5)
F4 C11 C12 108.8(5)
F2 C11 C40 106.6(5)
F4 C11 C40 107.2(5)
C12 C11 C40 115.9(5)
C3 C4 C5 120.2(6)
N1 C1 C2 124.3(6)
F7 C25 F8 115.9(8)
F7 C25 F18 102.5(8)
F8 C25 F18 102.4(8)
F7 C25 C24 117.5(7)
F8 C25 C24 113.1(7)
F18 C25 C24 102.3(8)
C28 O6 Dy1 140.1(3)
C26 O5 Dy1 133.7(4)
O6 C28 C27 122.3(5)
O6 C28 C29 116.4(5)
C27 C28 C29 121.3(5)
C37 C29 C38 110.3(6)
C37 C29 C28 112.7(5)
C38 C29 C28 107.0(5)
C37 C29 C39 109.0(5)
C38 C29 C39 110.3(5)
C28 C29 C39 107.5(5)
C26 C27 C28 122.3(5)
O5 C26 C27 128.8(6)
O5 C26 C33 113.9(6)
C27 C26 C33 117.3(6)
F14 C33 F13 104.5(6)
F14 C33 C34 108.0(6)
F13 C33 C34 106.4(7)
F14 C33 C26 113.3(6)
F13 C33 C26 111.2(6)
C34 C33 C26 112.9(6)
F15 C40 F11 109.0(7)
F15 C40 F12 108.3(6)
F11 C40 F12 107.0(6)
F15 C40 C11 111.9(6)
F11 C40 C11 111.1(6)
F12 C40 C11 109.4(6)
F16 C34 F19 103.8(9)
F16 C34 C33 112.1(7)
F19 C34 C33 106.1(7)
F16 C34 C41 109.7(7)
F19 C34 C41 103.1(8)
C33 C34 C41 120.3(7)
F20 C41 F22 116.5(9)
F20 C41 F21 97.7(11)
F22 C41 F21 98.4(9)
F20 C41 C34 117.4(8)
F22 C41 C34 116.1(8)
F21 C41 C34 105.8(8)

loop_
_geom_bond_atom_site_label_1
_geom_bond_atom_site_label_2
_geom_bond_distance
Dy1 O3 2.294(3)
Dy1 O2 2.305(4)
Dy1 O6 2.318(3)
Dy1 O5 2.323(3)
Dy1 O4 2.331(3)
Dy1 O1 2.342(3)
Dy1 N1 2.542(4)
Dy1 N2 2.544(4)
O4 C15 1.243(6)
O2 C22 1.279(6)
N2 C10 1.323(7)
N2 C6 1.350(7)
O1 C20 1.244(6)
O3 C13 1.262(6)
F1 C23 1.342(7)
F2 C11 1.334(7)
F3 C23 1.349(7)
F4 C11 1.335(7)
F5 C12 1.346(7)
C15 C14 1.407(8)
C15 C16 1.549(7)
C22 C21 1.365(7)
C22 C23 1.531(7)
N1 C1 1.327(7)
N1 C5 1.345(7)
C6 C7 1.382(8)
C6 C5 1.477(8)
C16 C17 1.512(9)
C16 C30 1.522(10)
C16 C36 1.522(11)
C24 F9 1.287(8)
C24 F10 1.433(9)
C24 C25 1.469(9)
C24 C23 1.527(9)
F6 C12 1.352(7)
C8 C7 1.365(9)
C8 C9 1.369(10)
C10 C9 1.392(8)
F7 C25 1.215(9)
C19 C18 1.514(9)
C19 C20 1.530(7)
C19 C32 1.535(11)
C19 C31 1.542(10)
C20 C21 1.423(8)
C12 C11 1.516(8)
C12 C13 1.535(7)
C14 C13 1.373(7)
C5 C4 1.387(8)
C2 C3 1.361(10)
C2 C1 1.380(8)
C3 C4 1.372(10)
C11 C40 1.540(9)
F8 C25 1.308(9)
C25 F18 1.437(12)
O6 C28 1.240(6)
O5 C26 1.266(7)
C28 C27 1.416(8)
C28 C29 1.531(7)
C29 C37 1.519(9)
C29 C38 1.530(9)
C29 C39 1.533(8)
C27 C26 1.376(9)
C26 C33 1.556(9)
F11 C40 1.313(8)
F12 C40 1.320(8)
F13 C33 1.335(8)
F14 C33 1.320(8)
F15 C40 1.307(9)
C33 C34 1.477(10)
F16 C34 1.281(8)
F19 C34 1.352(9)
C34 C41 1.505(11)
F22 C41 1.251(9)
F20 C41 1.203(9)
C41 F21 1.342(12)
